data_7128736
loop_
_publ_author_name
'Patrick, Evan A.'
'Yang, Yan'
'Piers, Warren E.'
'Maron, Laurent'
'Gelfand, Benjamin S.'

_publ_section_title
;
 A monoanionic pentadentate ligand platform for scandium-pnictogen
 multiple bonds.
;
_journal_issue 69
_journal_name_full 'Chemical communications (Cambridge, England)'
_journal_page_first 8640
_journal_page_last 8643
_journal_paper_doi 10.1039/d1cc03481b
_journal_volume 57
_journal_year 2021
_chemical_formula_moiety 'C42 H44 B N8 Sc'
_chemical_formula_sum 'C42 H44 B N8 Sc'
_chemical_formula_weight 716.62
_space_group_crystal_system monoclinic
_space_group_IT_number 15
_space_group_name_Hall '-C 2yc'
_space_group_name_H-M_alt 'C 1 2/c 1'
_atom_sites_solution_hydrogens geom
_audit_creation_date 2021-04-20
_audit_creation_method
;
Olex2 1.2
(compiled 2018.05.29 svn.r3508 for OlexSys, GUI svn.r5506)
;
_audit_update_record
;
2021-06-16 deposited with the CCDC.	2021-08-03 downloaded from the CCDC.
;
_cell_angle_alpha 90
_cell_angle_beta 93.504(5)
_cell_angle_gamma 90
_cell_formula_units_Z 8
_cell_length_a 17.9420(13)
_cell_length_b 20.4968(17)
_cell_length_c 26.1685(19)
_cell_measurement_reflns_used 9903
_cell_measurement_temperature 273(2)
_cell_measurement_theta_max 65.06
_cell_measurement_theta_min 3.28
_cell_volume 9605.6(13)
_computing_molecular_graphics 'Olex2 (Dolomanov et al., 2009)'
_computing_publication_material 'Olex2 (Dolomanov et al., 2009)'
_computing_structure_refinement 'ShelXL (Sheldrick, 2015)'
_diffrn_ambient_temperature 273.15
_diffrn_measured_fraction_theta_full 0.965
_diffrn_measured_fraction_theta_max 0.965
_diffrn_measurement_device_type 'Bruker APEX-II CCD'
_diffrn_measurement_method '\f and \w scans'
_diffrn_radiation_type CuK\a
_diffrn_radiation_wavelength 1.54178
_diffrn_reflns_av_R_equivalents 0.0594
_diffrn_reflns_av_unetI/netI 0.0577
_diffrn_reflns_Laue_measured_fraction_full 0.965
_diffrn_reflns_Laue_measured_fraction_max 0.965
_diffrn_reflns_limit_h_max 21
_diffrn_reflns_limit_h_min -21
_diffrn_reflns_limit_k_max 24
_diffrn_reflns_limit_k_min -21
_diffrn_reflns_limit_l_max 22
_diffrn_reflns_limit_l_min -30
_diffrn_reflns_number 32708
_diffrn_reflns_point_group_measured_fraction_full 0.965
_diffrn_reflns_point_group_measured_fraction_max 0.965
_diffrn_reflns_theta_full 65.199
_diffrn_reflns_theta_max 65.199
_diffrn_reflns_theta_min 3.277
_diffrn_standards_number 0
_exptl_absorpt_coefficient_mu 1.560
_exptl_absorpt_correction_T_max 0.8641
_exptl_absorpt_correction_T_min 0.7693
_exptl_absorpt_correction_type none
_exptl_absorpt_process_details
;
SADABS-2016/2 (Bruker,2016/2) was used for absorption correction.
wR2(int) was 0.0661 before and 0.0434 after correction.
The Ratio of minimum to maximum transmission is 0.8903.
The \l/2 correction factor is Not present.
;
_exptl_crystal_colour red
_exptl_crystal_colour_primary red
_exptl_crystal_density_diffrn 0.991
_exptl_crystal_description block
_exptl_crystal_F_000 3024
_exptl_crystal_size_max 0.076
_exptl_crystal_size_mid 0.054
_exptl_crystal_size_min 0.039
_refine_diff_density_max 0.569
_refine_diff_density_min -0.487
_refine_diff_density_rms 0.059
_refine_ls_extinction_method none
_refine_ls_goodness_of_fit_ref 1.054
_refine_ls_hydrogen_treatment constr
_refine_ls_matrix_type full
_refine_ls_number_parameters 475
_refine_ls_number_reflns 7921
_refine_ls_number_restraints 0
_refine_ls_restrained_S_all 1.054
_refine_ls_R_factor_all 0.0884
_refine_ls_R_factor_gt 0.0639
_refine_ls_shift/su_max 0.001
_refine_ls_shift/su_mean 0.000
_refine_ls_structure_factor_coef Fsqd
_refine_ls_weighting_details 'w=1/[\s^2^(Fo^2^)+(0.1099P)^2^+5.8060P] where P=(Fo^2^+2Fc^2^)/3'
_refine_ls_weighting_scheme calc
_refine_ls_wR_factor_gt 0.1815
_refine_ls_wR_factor_ref 0.1954
_reflns_Friedel_coverage 0.000
_reflns_number_gt 5616
_reflns_number_total 7921
_reflns_threshold_expression 'I > 2\s(I)'
_cod_data_source_file d1cc03481b2.cif
_cod_data_source_block ep416b_sq
_cod_depositor_comments 'Adding full bibliography for 7128734--7128737.cif.'
_cod_database_code 7128736
_shelx_shelxl_version_number 2018/3
_shelx_space_group_comment
;
The symmetry employed for this shelxl refinement is uniquely defined
by the following loop, which should always be used as a source of
symmetry information in preference to the above space-group names.
They are only intended as comments.
;
_shelx_estimated_absorpt_t_max 0.942
_shelx_estimated_absorpt_t_min 0.891
_olex2_refinement_description
;
1. Fixed Uiso
 At 1.2 times of:
  All C(H) groups
 At 1.5 times of:
  All C(H,H,H) groups
2.a Ternary CH refined with riding coordinates:
 C00U(H00U), C00W(H00W)
2.b Aromatic/amide H refined with riding coordinates:
 C00E(H00E), C00H(H00H), C00I(H00I), C00M(H00M), C00O(H00O), C00P(H00P),
 C00Q(H00Q), C00S(H00S), C00T(H00T), C00V(H00V), C00X(H00X), C00Y(H00Y),
 C00Z(H00Z), C010(H010), C011(H011), C012(H012), C013(H013), C014(H014),
 C015(H015), C016(H016), C017(H017), C018(H018), C019(H019), C01F(H01M)
2.c Idealised Me refined as rotating group:
 C00R(H00A,H00B,H00C), C01A(H01A,H01B,H01C), C01B(H01D,H01E,H01F), C01C(H01G,
 H01H,H01I), C01D(H01J,H01K,H01L), C01G(H01N,H01O,H01P)
;
_platon_squeeze_void_probe_radius 1.20
_olex2_submission_special_instructions 'No special instructions were received'

loop_
_space_group_symop_operation_xyz
'x, y, z'
'-x, y, -z+1/2'
'x+1/2, y+1/2, z'
'-x+1/2, y+1/2, -z+1/2'
'-x, -y, -z'
'x, -y, z-1/2'
'-x+1/2, -y+1/2, -z'
'x+1/2, -y+1/2, z-1/2'

loop_
_atom_site_label
_atom_site_type_symbol
_atom_site_fract_x
_atom_site_fract_y
_atom_site_fract_z
_atom_site_U_iso_or_equiv
_atom_site_adp_type
_atom_site_occupancy
_atom_site_site_symmetry_order
_atom_site_calc_flag
_atom_site_refinement_flags_posn
_atom_site_refinement_flags_adp
_atom_site_refinement_flags_occupancy
_atom_site_disorder_assembly
_atom_site_disorder_group
Sc01 Sc 0.49191(3) 0.78920(3) 0.45826(2) 0.03006(19) Uani 1 1 d . . . . .
N002 N 0.55408(14) 0.83966(15) 0.52608(10) 0.0328(6) Uani 1 1 d . . . . .
N003 N 0.45941(15) 0.72668(15) 0.52508(11) 0.0349(7) Uani 1 1 d . . . . .
N004 N 0.59964(14) 0.72328(14) 0.47300(10) 0.0320(6) Uani 1 1 d . . . . .
N005 N 0.46583(15) 0.71030(15) 0.39908(11) 0.0367(7) Uani 1 1 d . . . . .
N006 N 0.59007(16) 0.79179(16) 0.36126(11) 0.0378(7) Uani 1 1 d . . . . .
N007 N 0.51669(15) 0.69086(16) 0.36551(11) 0.0377(7) Uani 1 1 d . . . . .
N008 N 0.40674(15) 0.84255(15) 0.45310(11) 0.0357(7) Uani 1 1 d . . . . .
N009 N 0.56374(16) 0.83217(16) 0.39777(11) 0.0403(7) Uani 1 1 d . . . . .
C00A C 0.50656(18) 0.70568(18) 0.56317(13) 0.0338(8) Uani 1 1 d . . . . .
C00B C 0.62911(18) 0.71104(17) 0.51997(13) 0.0329(8) Uani 1 1 d . . . . .
C00C C 0.35120(17) 0.88696(17) 0.44866(13) 0.0321(8) Uani 1 1 d . . . . .
C00D C 0.63466(17) 0.70325(17) 0.43098(13) 0.0316(7) Uani 1 1 d . . . . .
C00E C 0.26451(19) 0.95382(19) 0.39591(15) 0.0415(9) Uani 1 1 d . . . . .
H00E H 0.244156 0.965289 0.363614 0.050 Uiso 1 1 calc R . . . .
C00F C 0.58672(18) 0.73365(19) 0.56675(13) 0.0343(8) Uani 1 1 d . . . . .
C00G C 0.65059(19) 0.6813(2) 0.33132(13) 0.0379(8) Uani 1 1 d . . . . .
C00H C 0.55438(19) 0.90528(19) 0.52495(14) 0.0398(8) Uani 1 1 d . . . . .
H00H H 0.532207 0.925989 0.496280 0.048 Uiso 1 1 calc R . . . .
C00I C 0.69733(18) 0.67745(19) 0.52818(14) 0.0370(8) Uani 1 1 d . . . . .
H00I H 0.717137 0.668824 0.561156 0.044 Uiso 1 1 calc R . . . .
C00J C 0.31825(18) 0.90570(18) 0.39994(13) 0.0348(8) Uani 1 1 d . . . . .
C00K C 0.32233(18) 0.91843(19) 0.49258(14) 0.0379(8) Uani 1 1 d . . . . .
C00L C 0.58454(16) 0.80915(19) 0.56769(12) 0.0323(8) Uani 1 1 d . . . . .
C00M C 0.70252(18) 0.67046(19) 0.43786(13) 0.0367(8) Uani 1 1 d . . . . .
H00M H 0.727049 0.656921 0.409417 0.044 Uiso 1 1 calc R . . . .
C00N C 0.7480(2) 0.6163(2) 0.26577(13) 0.0439(10) Uani 1 1 d . . . . .
C00O C 0.73377(19) 0.65782(19) 0.48619(14) 0.0401(9) Uani 1 1 d . . . . .
H00O H 0.779252 0.636117 0.490370 0.048 Uiso 1 1 calc R . . . .
C00P C 0.5856(2) 0.9434(2) 0.56380(15) 0.0445(9) Uani 1 1 d . . . . .
H00P H 0.586707 0.988638 0.561068 0.053 Uiso 1 1 calc R . . . .
C00Q C 0.70771(19) 0.7143(2) 0.30786(14) 0.0415(9) Uani 1 1 d . . . . .
H00Q H 0.714527 0.758638 0.313883 0.050 Uiso 1 1 calc R . . . .
C00R C 0.6270(2) 0.7091(2) 0.61651(13) 0.0411(9) Uani 1 1 d . . . . .
H00A H 0.602143 0.725576 0.645300 0.062 Uiso 1 1 calc GR . . . .
H00B H 0.677781 0.724170 0.618332 0.062 Uiso 1 1 calc GR . . . .
H00C H 0.626331 0.662300 0.617013 0.062 Uiso 1 1 calc GR . . . .
C00S C 0.4804(2) 0.6609(2) 0.32528(16) 0.0534(11) Uani 1 1 d . . . . .
H00S H 0.502705 0.643810 0.297063 0.064 Uiso 1 1 calc R . . . .
C00T C 0.2398(2) 0.9857(2) 0.43858(16) 0.0478(10) Uani 1 1 d . . . . .
H00T H 0.204390 1.018859 0.435079 0.057 Uiso 1 1 calc R . . . .
C00U C 0.3503(2) 0.8970(2) 0.54581(14) 0.0426(9) Uani 1 1 d . . . . .
H00U H 0.394094 0.869289 0.541954 0.051 Uiso 1 1 calc R . . . .
C00V C 0.39847(19) 0.6914(2) 0.37874(15) 0.0428(9) Uani 1 1 d . . . . .
H00V H 0.353545 0.698723 0.393747 0.051 Uiso 1 1 calc R . . . .
C00W C 0.3410(2) 0.8706(2) 0.35212(14) 0.0427(9) Uani 1 1 d . . . . .
H00W H 0.385728 0.844820 0.361696 0.051 Uiso 1 1 calc R . . . .
C00X C 0.6454(2) 0.6147(2) 0.32203(14) 0.0436(9) Uani 1 1 d . . . . .
H00X H 0.609148 0.590755 0.337694 0.052 Uiso 1 1 calc R . . . .
C00Y C 0.6151(2) 0.9123(2) 0.60651(15) 0.0460(10) Uani 1 1 d . . . . .
H00Y H 0.635670 0.936466 0.633968 0.055 Uiso 1 1 calc R . . . .
C00Z C 0.7545(2) 0.6819(2) 0.27571(14) 0.0421(9) Uani 1 1 d . . . . .
H00Z H 0.791350 0.705552 0.260430 0.050 Uiso 1 1 calc R . . . .
C010 C 0.61422(19) 0.8457(2) 0.60894(14) 0.0411(9) Uani 1 1 d . . . . .
H010 H 0.633592 0.824673 0.638310 0.049 Uiso 1 1 calc R . . . .
C011 C 0.4050(2) 0.6599(2) 0.33276(17) 0.0581(12) Uani 1 1 d . . . . .
H011 H 0.367040 0.641891 0.311474 0.070 Uiso 1 1 calc R . . . .
C012 C 0.26907(19) 0.9670(2) 0.48612(16) 0.0445(9) Uani 1 1 d . . . . .
H012 H 0.252508 0.987747 0.514932 0.053 Uiso 1 1 calc R . . . .
C013 C 0.5889(2) 0.8247(2) 0.31650(15) 0.0514(11) Uani 1 1 d . . . . .
H013 H 0.601973 0.807274 0.285474 0.062 Uiso 1 1 calc R . . . .
C014 C 0.6932(2) 0.5821(2) 0.28970(14) 0.0467(10) Uani 1 1 d . . . . .
H014 H 0.688005 0.537474 0.284372 0.056 Uiso 1 1 calc R . . . .
C015 C 0.38856(19) 0.7061(2) 0.52191(14) 0.0425(9) Uani 1 1 d . . . . .
H015 H 0.356271 0.722847 0.495988 0.051 Uiso 1 1 calc R . . . .
C016 C 0.4826(2) 0.6599(2) 0.59813(15) 0.0495(10) Uani 1 1 d . . . . .
H016 H 0.515387 0.644287 0.624228 0.059 Uiso 1 1 calc R . . . .
C017 C 0.5498(2) 0.8892(2) 0.37437(16) 0.0477(10) Uani 1 1 d . . . . .
H017 H 0.531467 0.925899 0.390335 0.057 Uiso 1 1 calc R . . . .
C018 C 0.5659(2) 0.8867(2) 0.32348(16) 0.0568(12) Uani 1 1 d . . . . .
H018 H 0.561847 0.920137 0.299441 0.068 Uiso 1 1 calc R . . . .
C019 C 0.3612(2) 0.6614(2) 0.55524(16) 0.0515(11) Uani 1 1 d . . . . .
H019 H 0.311722 0.647671 0.551855 0.062 Uiso 1 1 calc R . . . .
C01A C 0.3610(3) 0.9177(3) 0.30995(16) 0.0611(12) Uani 1 1 d . . . . .
H01A H 0.317495 0.942173 0.298547 0.092 Uiso 1 1 calc GR . . . .
H01B H 0.378777 0.893486 0.281733 0.092 Uiso 1 1 calc GR . . . .
H01C H 0.399271 0.947026 0.323009 0.092 Uiso 1 1 calc GR . . . .
C01B C 0.2919(3) 0.8553(3) 0.57072(17) 0.0631(13) Uani 1 1 d . . . . .
H01D H 0.248358 0.881183 0.575736 0.095 Uiso 1 1 calc GR . . . .
H01E H 0.312175 0.839467 0.603186 0.095 Uiso 1 1 calc GR . . . .
H01F H 0.278437 0.818972 0.548876 0.095 Uiso 1 1 calc GR . . . .
C01C C 0.7976(3) 0.5820(3) 0.23024(18) 0.0664(13) Uani 1 1 d . . . . .
H01G H 0.813949 0.612388 0.205362 0.100 Uiso 1 1 calc GR . . . .
H01H H 0.770323 0.547215 0.213108 0.100 Uiso 1 1 calc GR . . . .
H01I H 0.840183 0.564415 0.249527 0.100 Uiso 1 1 calc GR . . . .
C01D C 0.2800(3) 0.8232(3) 0.33238(18) 0.0628(12) Uani 1 1 d . . . . .
H01J H 0.269414 0.792978 0.359036 0.094 Uiso 1 1 calc GR . . . .
H01K H 0.296710 0.799630 0.303498 0.094 Uiso 1 1 calc GR . . . .
H01L H 0.235563 0.847136 0.322224 0.094 Uiso 1 1 calc GR . . . .
B01E B 0.5991(2) 0.7164(2) 0.37223(15) 0.0366(9) Uani 1 1 d . . . . .
C01F C 0.4090(2) 0.6379(3) 0.59341(17) 0.0602(12) Uani 1 1 d . . . . .
H01M H 0.392514 0.607172 0.616299 0.072 Uiso 1 1 calc R . . . .
C01G C 0.3747(3) 0.9528(3) 0.58095(18) 0.0691(14) Uani 1 1 d . . . . .
H01N H 0.410868 0.978962 0.564808 0.104 Uiso 1 1 calc GR . . . .
H01O H 0.396483 0.935590 0.612556 0.104 Uiso 1 1 calc GR . . . .
H01P H 0.332168 0.979118 0.587742 0.104 Uiso 1 1 calc GR . . . .

loop_
_atom_site_aniso_label
_atom_site_aniso_U_11
_atom_site_aniso_U_22
_atom_site_aniso_U_33
_atom_site_aniso_U_23
_atom_site_aniso_U_13
_atom_site_aniso_U_12
Sc01 0.0307(3) 0.0350(4) 0.0241(3) 0.0010(3) -0.0018(2) -0.0012(3)
N002 0.0337(13) 0.0339(18) 0.0305(15) -0.0021(13) -0.0004(12) -0.0056(12)
N003 0.0373(14) 0.0371(19) 0.0297(15) 0.0021(13) -0.0023(12) -0.0047(12)
N004 0.0330(13) 0.0340(18) 0.0281(15) 0.0023(12) -0.0052(11) -0.0038(11)
N005 0.0363(14) 0.0403(19) 0.0331(15) -0.0018(14) -0.0011(12) -0.0022(13)
N006 0.0455(15) 0.0396(19) 0.0287(15) -0.0003(14) 0.0053(13) 0.0016(13)
N007 0.0386(14) 0.046(2) 0.0279(15) -0.0012(13) -0.0053(12) 0.0010(13)
N008 0.0371(14) 0.0384(19) 0.0313(15) -0.0046(13) -0.0012(12) -0.0016(12)
N009 0.0459(16) 0.038(2) 0.0372(17) 0.0017(14) 0.0071(13) -0.0012(13)
C00A 0.0403(17) 0.035(2) 0.0257(17) 0.0007(15) 0.0009(14) -0.0025(15)
C00B 0.0353(16) 0.029(2) 0.0333(18) 0.0022(15) -0.0025(14) -0.0067(14)
C00C 0.0297(15) 0.031(2) 0.0353(18) -0.0001(15) 0.0012(14) -0.0067(13)
C00D 0.0322(15) 0.030(2) 0.0329(18) -0.0006(15) 0.0028(14) -0.0041(13)
C00E 0.0414(18) 0.038(2) 0.044(2) 0.0092(18) -0.0006(16) -0.0010(16)
C00F 0.0362(16) 0.040(2) 0.0267(18) 0.0001(15) -0.0017(14) 0.0013(15)
C00G 0.0412(18) 0.043(2) 0.0292(18) 0.0015(16) -0.0026(15) 0.0035(16)
C00H 0.0437(18) 0.038(2) 0.038(2) 0.0003(17) 0.0052(16) -0.0006(16)
C00I 0.0356(16) 0.040(2) 0.0347(19) 0.0053(16) -0.0084(15) -0.0012(15)
C00J 0.0348(16) 0.032(2) 0.0371(19) 0.0026(16) 0.0023(14) -0.0045(14)
C00K 0.0347(16) 0.040(2) 0.039(2) 0.0024(16) 0.0032(15) -0.0080(15)
C00L 0.0292(15) 0.043(2) 0.0244(17) -0.0005(15) -0.0004(13) -0.0044(14)
C00M 0.0368(17) 0.040(2) 0.0330(19) -0.0027(16) 0.0005(15) -0.0001(15)
C00N 0.0410(18) 0.064(3) 0.0264(18) -0.0022(18) -0.0029(15) 0.0096(18)
C00O 0.0338(16) 0.046(2) 0.040(2) 0.0020(17) -0.0001(16) 0.0033(15)
C00P 0.0456(19) 0.039(2) 0.049(2) -0.0061(18) 0.0053(18) -0.0079(16)
C00Q 0.0399(18) 0.047(2) 0.038(2) 0.0032(18) 0.0011(16) 0.0019(16)
C00R 0.0464(19) 0.048(3) 0.0283(18) 0.0023(17) -0.0044(15) -0.0014(17)
C00S 0.054(2) 0.066(3) 0.039(2) -0.018(2) -0.0080(18) -0.001(2)
C00T 0.0420(19) 0.039(2) 0.062(3) 0.003(2) 0.0061(19) 0.0064(17)
C00U 0.0438(18) 0.050(3) 0.0346(19) -0.0027(18) 0.0040(16) -0.0072(17)
C00V 0.0356(17) 0.046(2) 0.046(2) -0.0058(18) -0.0029(16) -0.0066(16)
C00W 0.053(2) 0.043(2) 0.0306(19) -0.0009(17) -0.0053(16) 0.0030(17)
C00X 0.0468(19) 0.049(3) 0.035(2) -0.0030(18) 0.0031(16) -0.0015(17)
C00Y 0.0434(19) 0.052(3) 0.043(2) -0.0141(19) -0.0017(17) -0.0068(18)
C00Z 0.0420(18) 0.050(3) 0.0336(19) 0.0058(18) 0.0008(16) 0.0042(17)
C010 0.0410(18) 0.049(3) 0.0328(19) -0.0028(17) -0.0015(15) -0.0027(16)
C011 0.048(2) 0.071(3) 0.053(3) -0.021(2) -0.0172(19) -0.004(2)
C012 0.0425(18) 0.044(3) 0.047(2) -0.0027(19) 0.0070(17) 0.0029(17)
C013 0.063(2) 0.058(3) 0.034(2) 0.0100(19) 0.0131(18) 0.019(2)
C014 0.054(2) 0.047(3) 0.038(2) -0.0096(18) -0.0075(18) 0.0065(18)
C015 0.0355(17) 0.052(3) 0.039(2) 0.0040(18) 0.0000(15) -0.0097(16)
C016 0.053(2) 0.060(3) 0.034(2) 0.0109(19) -0.0017(17) -0.0061(19)
C017 0.055(2) 0.036(2) 0.054(2) 0.0037(19) 0.0144(19) -0.0003(18)
C018 0.074(3) 0.048(3) 0.050(2) 0.022(2) 0.019(2) 0.016(2)
C019 0.045(2) 0.056(3) 0.053(2) 0.008(2) -0.0014(19) -0.0155(19)
C01A 0.077(3) 0.065(3) 0.043(2) 0.001(2) 0.012(2) -0.001(2)
C01B 0.064(3) 0.076(4) 0.049(3) 0.015(2) 0.002(2) -0.009(2)
C01C 0.066(3) 0.080(4) 0.054(3) -0.012(3) 0.010(2) 0.015(2)
C01D 0.074(3) 0.063(3) 0.050(3) -0.010(2) -0.009(2) -0.001(2)
B01E 0.043(2) 0.038(3) 0.029(2) 0.0017(18) -0.0010(17) 0.0001(17)
C01F 0.057(2) 0.067(3) 0.056(3) 0.023(2) 0.006(2) -0.018(2)
C01G 0.071(3) 0.083(4) 0.053(3) -0.015(3) 0.000(2) -0.015(3)

loop_
_atom_type_symbol
_atom_type_description
_atom_type_scat_dispersion_real
_atom_type_scat_dispersion_imag
_atom_type_scat_source
C C 0.0181 0.0091 'International Tables Vol C Tables 4.2.6.8 and 6.1.1.4'
H H 0.0000 0.0000 'International Tables Vol C Tables 4.2.6.8 and 6.1.1.4'
B B 0.0090 0.0039 'International Tables Vol C Tables 4.2.6.8 and 6.1.1.4'
N N 0.0311 0.0180 'International Tables Vol C Tables 4.2.6.8 and 6.1.1.4'
Sc Sc 0.3119 1.5331 'International Tables Vol C Tables 4.2.6.8 and 6.1.1.4'

loop_
_geom_angle_atom_site_label_1
_geom_angle_atom_site_label_2
_geom_angle_atom_site_label_3
_geom_angle
_geom_angle_site_symmetry_1
_geom_angle_site_symmetry_3
_geom_angle_publ_flag
N002 Sc01 N004 77.13(10) . . ?
N003 Sc01 N002 78.10(10) . . ?
N003 Sc01 N004 78.37(10) . . ?
N003 Sc01 N009 159.25(11) . . ?
N005 Sc01 N002 157.46(11) . . ?
N005 Sc01 N003 94.09(11) . . ?
N005 Sc01 N004 80.61(10) . . ?
N005 Sc01 N009 84.43(11) . . ?
N008 Sc01 N002 98.55(12) . . ?
N008 Sc01 N003 97.92(12) . . ?
N008 Sc01 N004 174.75(11) . . ?
N008 Sc01 N005 103.48(11) . . ?
N008 Sc01 N009 102.55(12) . . ?
N009 Sc01 N002 95.43(11) . . ?
N009 Sc01 N004 80.98(10) . . ?
C00H N002 Sc01 116.0(2) . . ?
C00L N002 Sc01 125.0(2) . . ?
C00L N002 C00H 118.8(3) . . ?
C00A N003 Sc01 125.0(2) . . ?
C015 N003 Sc01 114.7(2) . . ?
C015 N003 C00A 120.0(3) . . ?
C00B N004 Sc01 122.1(2) . . ?
C00B N004 C00D 120.8(3) . . ?
C00D N004 Sc01 116.9(2) . . ?
N007 N005 Sc01 122.0(2) . . ?
C00V N005 Sc01 128.1(3) . . ?
C00V N005 N007 106.3(3) . . ?
N009 N006 B01E 120.0(3) . . ?
C013 N006 N009 108.4(3) . . ?
C013 N006 B01E 130.0(3) . . ?
N005 N007 B01E 119.6(3) . . ?
C00S N007 N005 109.0(3) . . ?
C00S N007 B01E 130.2(3) . . ?
C00C N008 Sc01 173.1(3) . . ?
N006 N009 Sc01 119.0(2) . . ?
C017 N009 Sc01 123.9(3) . . ?
C017 N009 N006 105.8(3) . . ?
N003 C00A C00F 118.0(3) . . ?
N003 C00A C016 119.9(3) . . ?
C016 C00A C00F 122.1(3) . . ?
N004 C00B C00F 119.1(3) . . ?
N004 C00B C00I 121.6(3) . . ?
C00I C00B C00F 119.3(3) . . ?
N008 C00C C00J 121.5(3) . . ?
N008 C00C C00K 122.2(3) . . ?
C00J C00C C00K 116.3(3) . . ?
N004 C00D C00M 118.9(3) . . ?
N004 C00D B01E 122.1(3) . . ?
C00M C00D B01E 119.0(3) . . ?
C00J C00E C00T 122.1(4) . . ?
C00A C00F C00B 109.9(3) . . ?
C00A C00F C00L 110.3(3) . . ?
C00L C00F C00B 109.0(3) . . ?
C00R C00F C00A 108.6(3) . . ?
C00R C00F C00B 110.1(3) . . ?
C00R C00F C00L 109.0(3) . . ?
C00Q C00G B01E 122.4(4) . . ?
C00X C00G C00Q 116.2(3) . . ?
C00X C00G B01E 121.1(3) . . ?
N002 C00H C00P 123.7(4) . . ?
C00O C00I C00B 118.2(3) . . ?
C00C C00J C00W 119.4(3) . . ?
C00E C00J C00C 120.7(3) . . ?
C00E C00J C00W 119.8(3) . . ?
C00C C00K C00U 119.2(3) . . ?
C012 C00K C00C 120.3(3) . . ?
C012 C00K C00U 120.5(3) . . ?
N002 C00L C00F 117.5(3) . . ?
N002 C00L C010 119.7(4) . . ?
C010 C00L C00F 122.8(3) . . ?
C00O C00M C00D 120.9(3) . . ?
C00Z C00N C014 117.6(4) . . ?
C00Z C00N C01C 122.0(4) . . ?
C014 C00N C01C 120.4(4) . . ?
C00I C00O C00M 119.5(3) . . ?
C00Y C00P C00H 117.4(4) . . ?
C00Z C00Q C00G 121.3(4) . . ?
N007 C00S C011 109.1(4) . . ?
C012 C00T C00E 118.2(4) . . ?
C00K C00U C01B 110.9(3) . . ?
C01G C00U C00K 113.9(4) . . ?
C01G C00U C01B 110.1(4) . . ?
N005 C00V C011 110.9(3) . . ?
C00J C00W C01A 112.5(3) . . ?
C00J C00W C01D 110.8(3) . . ?
C01A C00W C01D 110.6(3) . . ?
C00G C00X C014 122.3(4) . . ?
C00P C00Y C010 120.0(4) . . ?
C00N C00Z C00Q 122.3(4) . . ?
C00Y C010 C00L 120.4(4) . . ?
C00V C011 C00S 104.7(3) . . ?
C00T C012 C00K 122.3(4) . . ?
N006 C013 C018 109.9(4) . . ?
C00N C014 C00X 120.4(4) . . ?
N003 C015 C019 123.0(4) . . ?
C01F C016 C00A 119.1(4) . . ?
N009 C017 C018 111.4(4) . . ?
C013 C018 C017 104.4(4) . . ?
C01F C019 C015 117.8(4) . . ?
N006 B01E C00D 111.0(3) . . ?
N006 B01E C00G 111.7(3) . . ?
N007 B01E N006 102.8(3) . . ?
N007 B01E C00D 111.0(3) . . ?
N007 B01E C00G 110.4(3) . . ?
C00G B01E C00D 109.8(3) . . ?
C019 C01F C016 120.1(4) . . ?

loop_
_geom_bond_atom_site_label_1
_geom_bond_atom_site_label_2
_geom_bond_distance
_geom_bond_site_symmetry_2
_geom_bond_publ_flag
Sc01 N002 2.285(3) . ?
Sc01 N003 2.272(3) . ?
Sc01 N004 2.371(3) . ?
Sc01 N005 2.268(3) . ?
Sc01 N008 1.877(3) . ?
Sc01 N009 2.279(3) . ?
N002 C00H 1.345(5) . ?
N002 C00L 1.343(4) . ?
N003 C00A 1.338(4) . ?
N003 C015 1.337(4) . ?
N004 C00B 1.332(4) . ?
N004 C00D 1.363(4) . ?
N005 N007 1.364(4) . ?
N005 C00V 1.347(4) . ?
N006 N009 1.370(4) . ?
N006 C013 1.351(5) . ?
N006 B01E 1.579(5) . ?
N007 C00S 1.350(5) . ?
N007 B01E 1.568(5) . ?
N008 C00C 1.349(4) . ?
N009 C017 1.336(5) . ?
C00A C00F 1.546(5) . ?
C00A C016 1.396(5) . ?
C00B C00F 1.551(5) . ?
C00B C00I 1.409(5) . ?
C00C C00J 1.425(5) . ?
C00C C00K 1.442(5) . ?
C00D C00M 1.393(5) . ?
C00D B01E 1.650(5) . ?
C00E C00J 1.379(5) . ?
C00E C00T 1.390(6) . ?
C00F C00L 1.548(5) . ?
C00F C00R 1.535(5) . ?
C00G C00Q 1.401(5) . ?
C00G C00X 1.388(6) . ?
C00G B01E 1.625(5) . ?
C00H C00P 1.375(5) . ?
C00I C00O 1.373(5) . ?
C00J C00W 1.521(5) . ?
C00K C00U 1.517(5) . ?
C00K C012 1.383(5) . ?
C00L C010 1.393(5) . ?
C00M C00O 1.376(5) . ?
C00N C00Z 1.373(6) . ?
C00N C014 1.387(6) . ?
C00N C01C 1.501(6) . ?
C00P C00Y 1.364(6) . ?
C00Q C00Z 1.392(5) . ?
C00S C011 1.378(6) . ?
C00T C012 1.375(6) . ?
C00U C01B 1.528(6) . ?
C00U C01G 1.515(6) . ?
C00V C011 1.377(6) . ?
C00W C01A 1.525(6) . ?
C00W C01D 1.530(6) . ?
C00X C014 1.409(5) . ?
C00Y C010 1.367(6) . ?
C013 C018 1.352(6) . ?
C015 C019 1.377(6) . ?
C016 C01F 1.394(6) . ?
C017 C018 1.381(6) . ?
C019 C01F 1.365(6) . ?

loop_
_platon_squeeze_void_nr
_platon_squeeze_void_average_x
_platon_squeeze_void_average_y
_platon_squeeze_void_average_z
_platon_squeeze_void_volume
_platon_squeeze_void_count_electrons
_platon_squeeze_void_content
1 0.000 0.000 0.000 1379 313 ' '
2 0.500 0.500 0.405 1379 313 ' '
